data_4300199
loop_
_publ_author_name
'Toralf Peymann'
'Carolyn B. Knobler'
'M. Frederick Hawthorne'

_publ_contact_author
;
Hawthorne, M. F.,
Department of Chemistry and Biochemistry,
University of California,
Los Angeles, CA 90095-1569.  USA
;
_publ_contact_author_email KNOBLERH@CHEM.UCLA.EDU
_publ_contact_author_fax 310-825-5490
_publ_contact_author_phone 310-825-7378
_publ_section_title
;
A Study of the Sequential Acid-Catalyzed Hydroxylation
of Dodecahydro-closo-Dodecaborate(2-)
;
_journal_name_full 'Inorganic Chemistry'
_journal_page_first 1163
_journal_page_last 1170
_journal_paper_doi 10.1021/ic991105+
_journal_volume 39
_journal_year 2000
_chemical_formula_sum 'C43 H52 B12 Cl2 O P2 Ti'
_chemical_formula_weight 895.31
_chemical_name_common tptis
_chemical_name_systematic
;
bis(methyltriphenylphosphonium)
(cpCl~2~TiO)-undecahydro-closo-dodecaborate (2-)
;
_space_group_IT_number 9
_symmetry_cell_setting monoclinic
_symmetry_space_group_name_Hall 'C -2yc'
_symmetry_space_group_name_H-M 'C 1 c 1'
_cell_angle_alpha 90.00
_cell_angle_beta 118.79(2)
_cell_angle_gamma 90.00
_cell_formula_units_Z 4
_cell_length_a 25.305(17)
_cell_length_b 16.533(11)
_cell_length_c 12.813(8)
_cell_volume 4698.2(53)
_diffrn_ambient_temperature 298
_exptl_crystal_density_diffrn 1.266
_refine_ls_R_factor_obs 0.0851
_refine_ls_wR_factor_obs 0.2137
_cod_original_sg_symbol_H-M 'C c'
_cod_database_code 4300199

loop_
_symmetry_equiv_pos_as_xyz
'x, y, z'
'x, -y, z+1/2'
'x+1/2, y+1/2, z'
'x+1/2, -y+1/2, z+1/2'

loop_
_atom_site_aniso_label
_atom_site_aniso_U_11
_atom_site_aniso_U_22
_atom_site_aniso_U_33
_atom_site_aniso_U_23
_atom_site_aniso_U_13
_atom_site_aniso_U_12
Cl1 0.079(3) 0.082(3) 0.058(2) 0.010(2) 0.012(2) -0.007(2)
Cl2 0.073(3) 0.077(3) 0.073(3) -0.003(2) 0.043(2) 0.003(2)
O1 0.059(6) 0.050(6) 0.051(6) -0.004(5) 0.029(5) 0.000(5)
P1 0.029(2) 0.040(2) 0.037(2) -0.0002(15) 0.0180(14) -0.0039(14)
P2 0.031(2) 0.046(2) 0.045(2) 0.007(2) 0.022(2) 0.0074(15)
Ti3 0.0553(15) 0.0434(13) 0.0456(14) 0.0014(12) 0.0264(12) -0.0026(13)
C1CP 0.103(17) 0.111(17) 0.066(12) -0.020(13) 0.047(13) -0.051(15)
C2CP 0.111(18) 0.067(14) 0.159(27) 0.043(17) 0.084(19) -0.010(13)
C3CP 0.435(63) 0.054(13) 0.195(32) -0.075(19) 0.269(44) -0.137(26)
C4CP 0.136(23) 0.047(13) 0.193(33) 0.049(18) 0.088(24) 0.031(14)
C5CP 0.149(28) 0.160(29) 0.069(15) 0.056(17) 0.010(16) -0.068(23)

loop_
_atom_site_label
_atom_site_type_symbol
_atom_site_fract_x
_atom_site_fract_y
_atom_site_fract_z
_atom_site_U_iso_or_equiv
_atom_site_thermal_displace_type
_atom_site_occupancy
_atom_site_calc_flag
_atom_site_refinement_flags
_atom_site_disorder_group
B1 B 0.4894(7) -0.2307(9) -0.1960(13) 0.036(3) Uiso 1 d . .
B2 B 0.5610(7) -0.2588(9) -0.1801(13) 0.039(4) Uiso 1 d . .
H2 H 0.6148 -0.2143 -0.0954 0.046 Uiso 1 d . .
B3 B 0.5269(7) -0.3202(9) -0.1115(13) 0.038(3) Uiso 1 d . .
H3 H 0.5453 -0.3211 -0.0163 0.045 Uiso 1 d . .
B4 B 0.4473(7) -0.3193(8) -0.2099(13) 0.033(3) Uiso 1 d . .
H4 H 0.4124 -0.3015 -0.1820 0.040 Uiso 1 d . .
B5 B 0.4329(6) -0.2646(8) -0.3380(12) 0.031(3) Uiso 1 d . .
H5 H 0.3954 -0.2176 -0.3634 0.037 Uiso 1 d . .
B6 B 0.5029(7) -0.2260(9) -0.3229(14) 0.041(4) Uiso 1 d . .
H6 H 0.5085 -0.1624 -0.3849 0.049 Uiso 1 d . .
B7 B 0.5617(7) -0.3667(9) -0.1846(13) 0.036(3) Uiso 1 d . .
H7 H 0.6039 -0.4005 -0.1302 0.043 Uiso 1 d . .
B8 B 0.4936(7) -0.4037(9) -0.2018(14) 0.037(3) Uiso 1 d . .
H8 H 0.4909(57) -0.4620(77) -0.1631(114) 0.045 Uiso 1 calc . .
B9 B 0.4339(7) -0.3696(9) -0.3427(13) 0.037(3) Uiso 1 d . .
H9 H 0.3838 -0.4068 -0.4231 0.044 Uiso 1 d . .
B10 B 0.4676(7) -0.3116(9) -0.4126(13) 0.035(3) Uiso 1 d . .
H10 H 0.4554 -0.2943 -0.4982 0.042 Uiso 1 d . .
B11 B 0.5471(7) -0.3118(9) -0.3131(14) 0.041(4) Uiso 1 d . .
H11 H 0.5773 -0.3056 -0.3496 0.050 Uiso 1 d . .
B12 B 0.5060(7) -0.3996(9) -0.3266(14) 0.038(3) Uiso 1 d . .
H12 H 0.5079 -0.4521 -0.3627 0.045 Uiso 1 d . .
C11 C 0.1220(6) 0.1427(7) 0.3273(11) 0.034(3) Uiso 1 d . .
C12 C 0.0874(6) 0.0995(8) 0.3660(12) 0.041(3) Uiso 1 d . .
H12 H 0.0893(6) 0.0433(8) 0.3703(12) 0.049 Uiso 1 calc R .
C13 C 0.0500(7) 0.1417(9) 0.3979(13) 0.050(4) Uiso 1 d . .
H13 H 0.0269(7) 0.1130(9) 0.4240(13) 0.060 Uiso 1 calc R .
C14 C 0.0461(7) 0.2207(9) 0.3922(13) 0.048(4) Uiso 1 d . .
H14 H 0.0207(7) 0.2472(9) 0.4147(13) 0.058 Uiso 1 calc R .
C15 C 0.0796(6) 0.2649(9) 0.3529(12) 0.047(3) Uiso 1 d . .
H15 H 0.0758(6) 0.3209(9) 0.3476(12) 0.057 Uiso 1 calc R .
C16 C 0.1184(6) 0.2274(9) 0.3214(12) 0.047(3) Uiso 1 d . .
H16 H 0.1416(6) 0.2573(9) 0.2970(12) 0.056 Uiso 1 calc R .
C21 C 0.2173(5) 0.1583(7) 0.2564(10) 0.032(3) Uiso 1 d . .
C22 C 0.2768(6) 0.1733(7) 0.3333(12) 0.038(3) Uiso 1 d . .
H22 H 0.2956(6) 0.1497(7) 0.4085(12) 0.046 Uiso 1 calc R .
C23 C 0.3091(7) 0.2242(9) 0.2981(13) 0.055(4) Uiso 1 d . .
H23 H 0.3496(7) 0.2342(9) 0.3502(13) 0.066 Uiso 1 calc R .
C24 C 0.2827(7) 0.2596(9) 0.1892(13) 0.053(4) Uiso 1 d . .
H24 H 0.3049(7) 0.2937(9) 0.1673(13) 0.064 Uiso 1 calc R .
C25 C 0.2227(7) 0.2448(10) 0.1110(16) 0.065(4) Uiso 1 d . .
H25 H 0.2041(7) 0.2698(10) 0.0368(16) 0.078 Uiso 1 calc R .
C26 C 0.1908(7) 0.1933(9) 0.1427(13) 0.049(4) Uiso 1 d . .
H26 H 0.1510(7) 0.1813(9) 0.0883(13) 0.059 Uiso 1 calc R .
C31 C 0.2257(6) 0.0389(8) 0.4279(12) 0.042(3) Uiso 1 d . .
C32 C 0.2413(9) 0.0741(12) 0.5410(16) 0.071(5) Uiso 1 d . .
H32 H 0.2234(9) 0.1216(12) 0.5475(16) 0.085 Uiso 1 calc R .
C33 C 0.2853(10) 0.0331(14) 0.6421(21) 0.094(6) Uiso 1 d . .
H33 H 0.2966(10) 0.0534(14) 0.7177(21) 0.113 Uiso 1 calc R .
C34 C 0.3118(10) -0.0373(13) 0.6299(21) 0.092(6) Uiso 1 d . .
H34 H 0.3407(10) -0.0633(13) 0.6979(21) 0.110 Uiso 1 calc R .
C35 C 0.2976(13) -0.0676(16) 0.5266(25) 0.116(8) Uiso 1 d . .
H35 H 0.3172(13) -0.1139(16) 0.5218(25) 0.139 Uiso 1 calc R .
C36 C 0.2534(9) -0.0323(13) 0.4229(19) 0.084(6) Uiso 1 d . .
H36 H 0.2423(9) -0.0565(13) 0.3497(19) 0.101 Uiso 1 calc R .
C41 C 0.1341(7) 0.0201(9) 0.1763(13) 0.050(4) Uiso 1 d G .
H411 H 0.1618(46) -0.0188(55) 0.1671(105) 0.075 Uiso 1 calc G .
H412 H 0.1104(43) 0.0505(67) 0.1001(61) 0.075 Uiso 1 calc G .
H413 H 0.1059(39) -0.0103(61) 0.1960(103) 0.075 Uiso 1 calc G .
C51 C 0.8784(6) 0.1483(8) 0.1594(12) 0.040(3) Uiso 1 d . .
C52 C 0.9150(6) 0.1065(9) 0.1237(12) 0.048(4) Uiso 1 d . .
H52 H 0.9150(6) 0.0503(9) 0.1243(12) 0.057 Uiso 1 calc R .
C53 C 0.9509(6) 0.1463(9) 0.0881(12) 0.047(4) Uiso 1 d . .
H53 H 0.9747(6) 0.1180(9) 0.0637(12) 0.057 Uiso 1 calc R .
C54 C 0.9507(6) 0.2314(8) 0.0893(12) 0.044(3) Uiso 1 d . .
H54 H 0.9745(6) 0.2594(8) 0.0642(12) 0.053 Uiso 1 calc R .
C55 C 0.9174(7) 0.2728(10) 0.1256(14) 0.060(4) Uiso 1 d . .
H55 H 0.9191(7) 0.3290(10) 0.1281(14) 0.072 Uiso 1 calc R .
C56 C 0.8788(7) 0.2312(9) 0.1608(13) 0.049(4) Uiso 1 d . .
H56 H 0.8546(7) 0.2598(9) 0.1841(13) 0.059 Uiso 1 calc R .
C61 C 0.7824(6) 0.1571(8) 0.2254(12) 0.039(3) Uiso 1 d . .
C62 C 0.8058(8) 0.1824(10) 0.3406(15) 0.061(4) Uiso 1 d . .
H62 H 0.8439(8) 0.1658(10) 0.3981(15) 0.073 Uiso 1 calc R .
C63 C 0.7711(8) 0.2341(10) 0.3706(15) 0.064(4) Uiso 1 d . .
H63 H 0.7869(8) 0.2537(10) 0.4480(15) 0.077 Uiso 1 calc R .
C64 C 0.7140(7) 0.2557(10) 0.2865(14) 0.057(4) Uiso 1 d . .
H64 H 0.6912(7) 0.2892(10) 0.3079(14) 0.069 Uiso 1 calc R .
C65 C 0.6899(7) 0.2288(10) 0.1712(14) 0.059(4) Uiso 1 d . .
H65 H 0.6513(7) 0.2441(10) 0.1138(14) 0.070 Uiso 1 calc R .
C66 C 0.7243(7) 0.1789(10) 0.1435(15) 0.058(4) Uiso 1 d . .
H66 H 0.7079(7) 0.1588(10) 0.0663(15) 0.070 Uiso 1 calc R .
C71 C 0.7755(6) 0.0427(8) 0.0476(12) 0.044(3) Uiso 1 d . .
C72 C 0.7601(8) 0.0838(11) -0.0601(15) 0.066(4) Uiso 1 d . .
H72 H 0.7800(8) 0.1318(11) -0.0575(15) 0.080 Uiso 1 calc R .
C73 C 0.7165(8) 0.0549(11) -0.1696(17) 0.072(5) Uiso 1 d . .
H73 H 0.7036(8) 0.0847(11) -0.2392(17) 0.087 Uiso 1 calc R .
C74 C 0.6941(9) -0.0180(12) -0.1691(18) 0.077(5) Uiso 1 d . .
H74 H 0.6691(9) -0.0419(12) -0.2423(18) 0.093 Uiso 1 calc R .
C75 C 0.7050(10) -0.0598(13) -0.0704(18) 0.085(6) Uiso 1 d . .
H75 H 0.6849(10) -0.1081(13) -0.0759(18) 0.102 Uiso 1 calc R .
C76 C 0.7479(7) -0.0285(10) 0.0428(15) 0.061(4) Uiso 1 d . .
H76 H 0.7569(7) -0.0565(10) 0.1123(15) 0.073 Uiso 1 calc R .
C81 C 0.8636(7) 0.0186(8) 0.2999(13) 0.050(4) Uiso 1 d G .
H811 H 0.8754(46) -0.0165(64) 0.2509(85) 0.075 Uiso 1 calc G .
H812 H 0.8281(34) -0.0059(71) 0.3026(98) 0.075 Uiso 1 calc G .
H813 H 0.8981(31) 0.0229(76) 0.3826(38) 0.075 Uiso 1 calc G .
Cl1 Cl 0.5682(2) -0.1045(3) 0.1248(4) 0.0815(14) Uani 1 d . .
Cl2 Cl 0.4134(2) -0.0474(3) -0.0415(4) 0.0709(12) Uani 1 d . .
O1 O 0.4838(4) -0.1600(6) -0.1353(9) 0.052(2) Uani 1 d . .
P1 P 0.17414(13) 0.0902(2) 0.2959(2) 0.0349(8) Uani 1 d . .
P2 P 0.82544(14) 0.0917(2) 0.1848(3) 0.0392(8) Uani 1 d . .
Ti3 Ti 0.49695(12) -0.06950(15) -0.0621(2) 0.0472(7) Uani 1 d . .
C1CP C 0.5437(11) -0.0181(15) -0.1652(20) 0.091(7) Uani 1 d . .
H1CP H 0.5612(11) -0.0543(15) -0.1954(20) 0.118 Uiso 1 calc R .
C2CP C 0.5711(12) 0.0169(14) -0.0617(30) 0.105(8) Uani 1 d . .
H2CP H 0.6120(12) 0.0075(14) -0.0124(30) 0.136 Uiso 1 calc R .
C3CP C 0.5434(26) 0.0631(16) -0.0273(34) 0.179(22) Uani 1 d . .
H3CP H 0.5569(26) 0.0895(16) 0.0452(34) 0.233 Uiso 1 calc R .
C4CP C 0.4846(15) 0.0639(14) -0.1316(38) 0.122(11) Uani 1 d . .
H4CP H 0.4520(15) 0.0948(14) -0.1406(38) 0.158 Uiso 1 calc R .
C5CP C 0.4843(15) 0.0072(21) -0.2231(22) 0.144(14) Uani 1 d . .
H5CP H 0.4530(15) -0.0069(21) -0.2977(22) 0.187 Uiso 1 calc R .

loop_
_geom_bond_atom_site_label_1
_geom_bond_atom_site_label_2
_geom_bond_distance
_geom_bond_publ_flag
B1 O1 1.45(2) .
B1 B4 1.77(2) .
B1 B5 1.78(2) .
B1 B2 1.78(2) .
B1 B3 1.81(2) .
B1 B6 1.82(2) .
B2 B7 1.79(2) .
B2 B6 1.79(2) .
B2 B11 1.79(2) .
B2 B3 1.81(2) .
B3 B8 1.74(2) .
B3 B7 1.74(2) .
B3 B4 1.79(2) .
B4 B5 1.75(2) .
B4 B9 1.77(2) .
B4 B8 1.79(2) .
B5 B9 1.74(2) .
B5 B10 1.76(2) .
B5 B6 1.80(2) .
B6 B10 1.77(2) .
B6 B11 1.77(2) .
B7 B8 1.74(2) .
B7 B11 1.76(2) .
B7 B12 1.77(2) .
B8 B12 1.77(2) .
B8 B9 1.80(2) .
B9 B10 1.78(2) .
B9 B12 1.80(2) .
B10 B11 1.79(2) .
B10 B12 1.80(2) .
B11 B12 1.74(2) .
C11 C12 1.39(2) .
C11 C16 1.40(2) .
C11 P1 1.780(13) .
C12 C13 1.39(2) .
C13 C14 1.31(2) .
C14 C15 1.38(2) .
C15 C16 1.38(2) .
C21 C22 1.37(2) .
C21 C26 1.40(2) .
C21 P1 1.801(12) .
C22 C23 1.39(2) .
C23 C24 1.36(2) .
C24 C25 1.38(2) .
C25 C26 1.36(2) .
C31 C36 1.39(2) .
C31 C32 1.43(2) .
C31 P1 1.777(14) .
C32 C33 1.41(3) .
C33 C34 1.39(3) .
C34 C35 1.29(3) .
C35 C36 1.39(3) .
C41 P1 1.796(15) .
C51 C56 1.37(2) .
C51 C52 1.40(2) .
C51 P2 1.789(13) .
C52 C53 1.36(2) .
C53 C54 1.41(2) .
C54 C55 1.33(2) .
C55 C56 1.43(2) .
C61 C62 1.36(2) .
C61 C66 1.38(2) .
C61 P2 1.782(14) .
C62 C63 1.41(2) .
C63 C64 1.37(2) .
C64 C65 1.37(2) .
C65 C66 1.36(2) .
C71 C76 1.35(2) .
C71 C72 1.41(2) .
C71 P2 1.790(14) .
C72 C73 1.39(2) .
C73 C74 1.33(2) .
C74 C75 1.35(3) .
C75 C76 1.43(3) .
C81 P2 1.788(14) .
Cl1 Ti3 2.272(5) .
Cl2 Ti3 2.283(5) .
O1 Ti3 1.711(9) .
Ti3 C5CP 2.31(2) .
Ti3 C1CP 2.32(2) .
Ti3 C4CP 2.34(2) .
Ti3 C2CP 2.36(2) .
Ti3 C3CP 2.42(2) .
C1CP C2CP 1.30(3) .
C1CP C5CP 1.38(4) .
C2CP C3CP 1.25(4) .
C3CP C4CP 1.44(5) .
C4CP C5CP 1.50(4) .
